data_4123351
loop_
_publ_author_name
'Hern\'andez-Linares, Mar\'ia Guadalupe'
'Guerrero-Luna, Gabriel'
'P\'erez-Estrada, Salvador'
'Ellison, Martha'
'Ortin, Maria-Mar'
'Garcia-Garibay, Miguel A'

_publ_section_title
;
 Large-scale green chemical synthesis of adjacent quaternary chiral
 centers by continuous flow photodecarbonylation of aqueous suspensions of
 nanocrystalline ketones.
;
_journal_issue 4
_journal_name_full 'Journal of the American Chemical Society'
_journal_page_first 1679
_journal_page_last 1684
_journal_paper_doi 10.1021/ja512524j
_journal_volume 137
_journal_year 2015
_chemical_formula_sum 'C20 H19 N O3'
_chemical_formula_weight 321.36
_chemical_name_systematic
; 
 ? 
;
_space_group_IT_number 15
_symmetry_cell_setting monoclinic
_symmetry_space_group_name_Hall '-C 2yc'
_symmetry_space_group_name_H-M 'C 1 2/c 1'
_atom_sites_solution_hydrogens geom
_atom_sites_solution_primary direct
_atom_sites_solution_secondary difmap
_audit_creation_method SHELXL-97
_cell_angle_alpha 90.00
_cell_angle_beta 96.175(8)
_cell_angle_gamma 90.00
_cell_formula_units_Z 8
_cell_length_a 13.710(6)
_cell_length_b 8.846(4)
_cell_length_c 27.091(11)
_cell_measurement_temperature 100(2)
_cell_volume 3266(2)
_computing_cell_refinement 'Bruker SMART'
_computing_data_collection 'Bruker SMART'
_computing_data_reduction 'Bruker SHELXTL'
_computing_molecular_graphics 'Bruker SHELXTL'
_computing_publication_material 'Bruker SHELXTL'
_computing_structure_refinement 'SHELXL-97 (Sheldrick, 1997)'
_computing_structure_solution 'SHELXS-97 (Sheldrick, 1990)'
_diffrn_ambient_temperature 100(2)
_diffrn_measured_fraction_theta_full 0.977
_diffrn_measured_fraction_theta_max 0.977
_diffrn_measurement_device_type 'CCD area detector'
_diffrn_measurement_method 'phi and omega scans'
_diffrn_radiation_monochromator graphite
_diffrn_radiation_source 'fine-focus sealed tube'
_diffrn_radiation_type MoK\a
_diffrn_radiation_wavelength 0.71073
_diffrn_reflns_av_R_equivalents 0.0261
_diffrn_reflns_av_sigmaI/netI 0.0287
_diffrn_reflns_limit_h_max 18
_diffrn_reflns_limit_h_min -13
_diffrn_reflns_limit_k_max 11
_diffrn_reflns_limit_k_min -11
_diffrn_reflns_limit_l_max 30
_diffrn_reflns_limit_l_min -35
_diffrn_reflns_number 10455
_diffrn_reflns_theta_full 28.30
_diffrn_reflns_theta_max 28.30
_diffrn_reflns_theta_min 1.51
_exptl_absorpt_coefficient_mu 0.088
_exptl_absorpt_correction_T_max 0.9809
_exptl_absorpt_correction_T_min 0.8059
_exptl_absorpt_correction_type empirical
_exptl_absorpt_process_details Sadabs(Bruker)
_exptl_crystal_colour colorless
_exptl_crystal_density_diffrn 1.307
_exptl_crystal_density_method 'not measured'
_exptl_crystal_description block
_exptl_crystal_F_000 1360
_exptl_crystal_size_max 0.56
_exptl_crystal_size_mid 0.39
_exptl_crystal_size_min 0.22
_refine_diff_density_max 0.427
_refine_diff_density_min -0.295
_refine_diff_density_rms 0.066
_refine_ls_extinction_method none
_refine_ls_goodness_of_fit_ref 1.182
_refine_ls_hydrogen_treatment mixed
_refine_ls_matrix_type full
_refine_ls_number_parameters 220
_refine_ls_number_reflns 3962
_refine_ls_number_restraints 0
_refine_ls_restrained_S_all 1.182
_refine_ls_R_factor_all 0.0654
_refine_ls_R_factor_gt 0.0579
_refine_ls_shift/su_max 0.000
_refine_ls_shift/su_mean 0.000
_refine_ls_structure_factor_coef Fsqd
_refine_ls_weighting_details 'calc w=1/[\s^2^(Fo^2^)+(0.0184P)^2^+13.4570P] where P=(Fo^2^+2Fc^2^)/3'
_refine_ls_weighting_scheme calc
_refine_ls_wR_factor_gt 0.1409
_refine_ls_wR_factor_ref 0.1435
_reflns_number_gt 3387
_reflns_number_total 3962
_reflns_threshold_expression >2sigma(I)
_cod_data_source_file ja512524j_si_003.cif
_cod_data_source_block gg2002
_cod_depositor_comments
;
The following automatic conversions were performed:

'_symmetry_cell_setting' value 'Monoclinic' changed to 'monoclinic'
according to
/usr/data/users/saulius/crontab/automatic-downloads/rss-feeds/ACS/lib/dictionaries/cif_core.dic
dictionary named 'cif_core.dic' version 2.4.2 from 2011-04-26.

'_exptl_absorpt_correction_type' value 'Empirical' changed to
'empirical' according to
/usr/data/users/saulius/crontab/automatic-downloads/rss-feeds/ACS/lib/dictionaries/cif_core.dic
dictionary named 'cif_core.dic' version 2.4.2 from 2011-04-26.

Automatic conversion script
Id: cif_fix_values 3008 2015-01-20 13:52:24Z robertas 

 Adding full bibliography for 4123350--4123352.cif.
;
_cod_original_cell_volume 3267(2)
_cod_original_sg_symbol_H-M C2/c
_cod_database_code 4123351

loop_
_symmetry_equiv_pos_as_xyz
'x, y, z'
'-x, y, -z+1/2'
'x+1/2, y+1/2, z'
'-x+1/2, y+1/2, -z+1/2'
'-x, -y, -z'
'x, -y, z-1/2'
'-x+1/2, -y+1/2, -z'
'x+1/2, -y+1/2, z-1/2'

loop_
_atom_site_label
_atom_site_type_symbol
_atom_site_fract_x
_atom_site_fract_y
_atom_site_fract_z
_atom_site_U_iso_or_equiv
_atom_site_adp_type
_atom_site_occupancy
_atom_site_symmetry_multiplicity
_atom_site_calc_flag
_atom_site_refinement_flags
N1 N 0.51616(15) -0.1733(2) 0.33095(7) 0.0187(4) Uani 1 1 d .
O1 O 0.74616(12) 0.19878(19) 0.38860(6) 0.0209(4) Uani 1 1 d .
O2 O 0.55819(12) -0.00643(18) 0.43825(6) 0.0169(3) Uani 1 1 d .
O3 O 0.41910(11) 0.10741(18) 0.40562(6) 0.0169(3) Uani 1 1 d .
C1 C 0.67998(16) -0.0198(2) 0.34717(8) 0.0138(4) Uani 1 1 d .
C2 C 0.67091(16) 0.1345(2) 0.37482(8) 0.0139(4) Uani 1 1 d .
C3 C 0.56973(16) 0.2031(2) 0.38235(8) 0.0130(4) Uani 1 1 d .
C4 C 0.51579(17) 0.2392(3) 0.33080(8) 0.0161(4) Uani 1 1 d .
H4A H 0.4515 0.2834 0.3347 0.024 Uiso 1 1 calc R
H4B H 0.5069 0.1460 0.3113 0.024 Uiso 1 1 calc R
H4C H 0.5546 0.3113 0.3136 0.024 Uiso 1 1 calc R
C5 C 0.58613(16) -0.1030(2) 0.33830(8) 0.0142(4) Uani 1 1 d .
C6 C 0.72059(16) 0.0086(2) 0.29696(8) 0.0143(4) Uani 1 1 d .
C7 C 0.81446(17) 0.0694(3) 0.29653(9) 0.0201(5) Uani 1 1 d .
H7 H 0.8512 0.0983 0.3268 0.024 Uiso 1 1 calc R
C8 C 0.85413(18) 0.0876(3) 0.25186(10) 0.0237(5) Uani 1 1 d .
H8 H 0.9179 0.1296 0.2517 0.028 Uiso 1 1 calc R
C9 C 0.80166(19) 0.0452(3) 0.20746(9) 0.0226(5) Uani 1 1 d .
H9 H 0.8296 0.0566 0.1771 0.027 Uiso 1 1 calc R
C10 C 0.70887(19) -0.0134(3) 0.20771(9) 0.0225(5) Uani 1 1 d .
H10 H 0.6725 -0.0423 0.1773 0.027 Uiso 1 1 calc R
C11 C 0.66781(17) -0.0308(3) 0.25228(8) 0.0190(5) Uani 1 1 d .
H11 H 0.6032 -0.0698 0.2520 0.023 Uiso 1 1 calc R
C12 C 0.58417(16) 0.3411(2) 0.41679(8) 0.0137(4) Uani 1 1 d .
C13 C 0.55022(16) 0.4845(3) 0.40237(8) 0.0164(4) Uani 1 1 d .
H13 H 0.5180 0.4996 0.3699 0.020 Uiso 1 1 calc R
C14 C 0.56311(18) 0.6064(3) 0.43518(9) 0.0206(5) Uani 1 1 d .
H14 H 0.5397 0.7037 0.4249 0.025 Uiso 1 1 calc R
C15 C 0.60973(18) 0.5862(3) 0.48258(9) 0.0216(5) Uani 1 1 d .
H15 H 0.6184 0.6693 0.5048 0.026 Uiso 1 1 calc R
C16 C 0.64379(17) 0.4437(3) 0.49746(9) 0.0192(5) Uani 1 1 d .
H16 H 0.6758 0.4293 0.5300 0.023 Uiso 1 1 calc R
C17 C 0.63126(17) 0.3226(3) 0.46494(8) 0.0163(4) Uani 1 1 d .
H17 H 0.6550 0.2256 0.4754 0.020 Uiso 1 1 calc R
C18 C 0.51587(16) 0.0872(2) 0.41144(8) 0.0130(4) Uani 1 1 d .
C19 C 0.36350(18) 0.0065(3) 0.43453(9) 0.0226(5) Uani 1 1 d .
H19A H 0.3732 -0.0982 0.4243 0.034 Uiso 1 1 calc R
H19B H 0.2936 0.0320 0.4288 0.034 Uiso 1 1 calc R
H19C H 0.3862 0.0179 0.4699 0.034 Uiso 1 1 calc R
C20 C 0.75156(17) -0.1215(3) 0.38085(8) 0.0176(5) Uani 1 1 d .
H20A H 0.7233 -0.1433 0.4118 0.026 Uiso 1 1 calc R
H20B H 0.8143 -0.0689 0.3884 0.026 Uiso 1 1 calc R
H20C H 0.7623 -0.2164 0.3636 0.026 Uiso 1 1 calc R

loop_
_atom_site_aniso_label
_atom_site_aniso_U_11
_atom_site_aniso_U_22
_atom_site_aniso_U_33
_atom_site_aniso_U_23
_atom_site_aniso_U_13
_atom_site_aniso_U_12
N1 0.0195(10) 0.0188(10) 0.0176(9) -0.0009(8) 0.0017(8) -0.0023(8)
O1 0.0172(8) 0.0206(9) 0.0251(9) -0.0078(7) 0.0029(7) -0.0036(7)
O2 0.0223(8) 0.0134(8) 0.0149(7) 0.0011(6) 0.0015(6) 0.0009(6)
O3 0.0151(7) 0.0175(8) 0.0183(8) 0.0030(6) 0.0035(6) -0.0017(6)
C1 0.0138(10) 0.0139(10) 0.0135(10) -0.0015(8) 0.0004(8) 0.0010(8)
C2 0.0161(10) 0.0134(10) 0.0123(9) 0.0005(8) 0.0017(8) -0.0006(8)
C3 0.0142(10) 0.0112(9) 0.0136(9) -0.0001(8) 0.0013(8) -0.0002(8)
C4 0.0177(10) 0.0163(10) 0.0141(10) 0.0020(8) 0.0002(8) -0.0009(8)
C5 0.0179(11) 0.0126(10) 0.0126(10) -0.0005(8) 0.0033(8) 0.0032(8)
C6 0.0152(10) 0.0129(10) 0.0153(10) 0.0004(8) 0.0035(8) 0.0028(8)
C7 0.0174(11) 0.0225(12) 0.0201(11) -0.0019(9) 0.0014(9) -0.0007(9)
C8 0.0170(11) 0.0269(13) 0.0284(13) 0.0004(10) 0.0083(10) -0.0019(10)
C9 0.0274(12) 0.0221(12) 0.0200(11) 0.0040(9) 0.0099(10) 0.0056(10)
C10 0.0260(12) 0.0265(13) 0.0151(11) 0.0003(9) 0.0030(9) 0.0005(10)
C11 0.0179(11) 0.0218(11) 0.0174(11) 0.0011(9) 0.0021(8) -0.0024(9)
C12 0.0138(10) 0.0121(10) 0.0154(10) -0.0013(8) 0.0033(8) -0.0015(8)
C13 0.0179(10) 0.0142(10) 0.0176(10) 0.0026(8) 0.0046(8) 0.0011(8)
C14 0.0251(12) 0.0121(10) 0.0262(12) 0.0008(9) 0.0095(10) 0.0022(9)
C15 0.0246(12) 0.0172(11) 0.0240(12) -0.0070(9) 0.0067(10) -0.0021(9)
C16 0.0202(11) 0.0210(12) 0.0161(11) -0.0039(9) 0.0010(9) -0.0015(9)
C17 0.0191(11) 0.0136(10) 0.0163(10) 0.0006(8) 0.0018(8) 0.0020(8)
C18 0.0159(10) 0.0109(9) 0.0121(9) -0.0024(8) 0.0016(8) -0.0015(8)
C19 0.0212(11) 0.0247(12) 0.0229(12) 0.0031(10) 0.0063(9) -0.0076(10)
C20 0.0184(11) 0.0158(11) 0.0178(11) 0.0005(8) -0.0023(8) 0.0029(9)

loop_
_atom_type_symbol
_atom_type_description
_atom_type_scat_dispersion_real
_atom_type_scat_dispersion_imag
_atom_type_scat_source
C C 0.0033 0.0016 'International Tables Vol C Tables 4.2.6.8 and 6.1.1.4'
H H 0.0000 0.0000 'International Tables Vol C Tables 4.2.6.8 and 6.1.1.4'
N N 0.0061 0.0033 'International Tables Vol C Tables 4.2.6.8 and 6.1.1.4'
O O 0.0106 0.0060 'International Tables Vol C Tables 4.2.6.8 and 6.1.1.4'

loop_
_geom_angle_atom_site_label_1
_geom_angle_atom_site_label_2
_geom_angle_atom_site_label_3
_geom_angle
C18 O3 C19 115.26(18)
C5 C1 C6 109.11(17)
C5 C1 C20 106.92(18)
C6 C1 C20 110.30(18)
C5 C1 C2 113.48(18)
C6 C1 C2 109.47(17)
C20 C1 C2 107.51(17)
O1 C2 C3 121.7(2)
O1 C2 C1 116.79(19)
C3 C2 C1 121.51(18)
C18 C3 C12 104.92(17)
C18 C3 C4 113.21(18)
C12 C3 C4 113.80(18)
C18 C3 C2 107.09(17)
C12 C3 C2 109.45(17)
C4 C3 C2 108.12(17)
N1 C5 C1 176.7(2)
C11 C6 C7 119.0(2)
C11 C6 C1 121.6(2)
C7 C6 C1 119.3(2)
C8 C7 C6 120.0(2)
C9 C8 C7 120.7(2)
C10 C9 C8 119.5(2)
C9 C10 C11 120.4(2)
C6 C11 C10 120.5(2)
C13 C12 C17 118.3(2)
C13 C12 C3 122.43(19)
C17 C12 C3 119.28(19)
C12 C13 C14 120.6(2)
C15 C14 C13 120.4(2)
C14 C15 C16 119.6(2)
C17 C16 C15 120.1(2)
C16 C17 C12 121.0(2)
O2 C18 O3 124.9(2)
O2 C18 C3 122.8(2)
O3 C18 C3 112.25(18)

loop_
_geom_bond_atom_site_label_1
_geom_bond_atom_site_label_2
_geom_bond_distance
N1 C5 1.143(3)
O1 C2 1.202(3)
O2 C18 1.208(3)
O3 C18 1.331(3)
O3 C19 1.456(3)
C1 C5 1.479(3)
C1 C6 1.545(3)
C1 C20 1.553(3)
C1 C2 1.568(3)
C2 C3 1.548(3)
C3 C18 1.531(3)
C3 C12 1.536(3)
C3 C4 1.542(3)
C6 C11 1.386(3)
C6 C7 1.396(3)
C7 C8 1.389(3)
C8 C9 1.385(4)
C9 C10 1.375(4)
C10 C11 1.394(3)
C12 C13 1.393(3)
C12 C17 1.401(3)
C13 C14 1.396(3)
C14 C15 1.383(4)
C15 C16 1.388(3)
C16 C17 1.386(3)

loop_
_geom_torsion_atom_site_label_1
_geom_torsion_atom_site_label_2
_geom_torsion_atom_site_label_3
_geom_torsion_atom_site_label_4
_geom_torsion
C5 C1 C2 O1 171.1(2)
C6 C1 C2 O1 -66.7(2)
C20 C1 C2 O1 53.1(3)
C5 C1 C2 C3 -10.9(3)
C6 C1 C2 C3 111.2(2)
C20 C1 C2 C3 -128.9(2)
O1 C2 C3 C18 -123.4(2)
C1 C2 C3 C18 58.7(2)
O1 C2 C3 C12 -10.2(3)
C1 C2 C3 C12 171.91(18)
O1 C2 C3 C4 114.2(2)
C1 C2 C3 C4 -63.6(2)
C6 C1 C5 N1 73(4)
C20 C1 C5 N1 -47(4)
C2 C1 C5 N1 -165(4)
C5 C1 C6 C11 4.8(3)
C20 C1 C6 C11 122.0(2)
C2 C1 C6 C11 -119.9(2)
C5 C1 C6 C7 -172.3(2)
C20 C1 C6 C7 -55.2(3)
C2 C1 C6 C7 62.9(3)
C11 C6 C7 C8 -0.9(4)
C1 C6 C7 C8 176.4(2)
C6 C7 C8 C9 -0.4(4)
C7 C8 C9 C10 0.9(4)
C8 C9 C10 C11 -0.2(4)
C7 C6 C11 C10 1.6(4)
C1 C6 C11 C10 -175.6(2)
C9 C10 C11 C6 -1.0(4)
C18 C3 C12 C13 -123.6(2)
C4 C3 C12 C13 0.7(3)
C2 C3 C12 C13 121.8(2)
C18 C3 C12 C17 55.0(3)
C4 C3 C12 C17 179.3(2)
C2 C3 C12 C17 -59.6(3)
C17 C12 C13 C14 0.1(3)
C3 C12 C13 C14 178.7(2)
C12 C13 C14 C15 -0.1(4)
C13 C14 C15 C16 0.0(4)
C14 C15 C16 C17 0.1(4)
C15 C16 C17 C12 -0.1(4)
C13 C12 C17 C16 0.0(3)
C3 C12 C17 C16 -178.6(2)
C19 O3 C18 O2 0.0(3)
C19 O3 C18 C3 -176.60(18)
C12 C3 C18 O2 -91.2(2)
C4 C3 C18 O2 144.1(2)
C2 C3 C18 O2 25.0(3)
C12 C3 C18 O3 85.5(2)
C4 C3 C18 O3 -39.2(2)
C2 C3 C18 O3 -158.28(17)
